data_1550982
loop_
_publ_author_name
'Kiernicki, John J.'
'Shanahan, James P.'
'Zeller, Matthias'
'Szymczak, Nathaniel K.'

_publ_section_title
;
 Tuning ligand field strength with pendent Lewis acids: access to high
 spin iron hydrides
;
_journal_name_full 'Chemical Science'
_journal_paper_doi 10.1039/C9SC00561G
_journal_year 2019
_chemical_absolute_configuration ad
_chemical_formula_moiety 'C43 H71 B2 Fe N7, C H2 Cl2'
_chemical_formula_sum 'C44 H73 B2 Cl2 Fe N7'
_chemical_formula_weight 848.46
_chemical_properties_physical Air-sensitive,Moisture-sensitive,Hygroscopic
_space_group_crystal_system tetragonal
_space_group_IT_number 96
_space_group_name_Hall 'P 4nw 2abw'
_space_group_name_H-M_alt 'P 43 21 2'
_symmetry_space_group_name_Hall 'P 4nw 2abw'
_symmetry_space_group_name_H-M 'P 43 21 2'
_atom_sites_solution_hydrogens geom
_atom_sites_solution_primary isomor
_atom_sites_solution_secondary difmap
_audit_creation_method SHELXL-2017/1
_audit_update_record
;
2018-12-10 deposited with the CCDC.    2019-04-26 downloaded from the CCDC.
;
_cell_angle_alpha 90
_cell_angle_beta 90
_cell_angle_gamma 90
_cell_formula_units_Z 4
_cell_length_a 16.4289(8)
_cell_length_b 16.4289(8)
_cell_length_c 16.7181(10)
_cell_measurement_reflns_used 9758
_cell_measurement_temperature 150(2)
_cell_measurement_theta_max 28.2673
_cell_measurement_theta_min 3.0056
_cell_volume 4512.4(4)
_computing_cell_refinement 'SAINT V8.37A (Bruker, 2016)'
_computing_data_collection 'Apex3 v2016.9-0 (Bruker, 2016)'
_computing_data_reduction 'SAINT V8.37A (Bruker, 2016)'
_computing_structure_refinement
;  
SHELXL-2017/1 (Sheldrick, 2017), 
SHELXLE Rev859 (H\"ubschle et al., 2011)
;
_computing_structure_solution 'SHELXS-97 (Sheldrick, 2008)'
_diffrn_ambient_temperature 150(2)
_diffrn_measured_fraction_theta_full 0.982
_diffrn_measured_fraction_theta_max 0.956
_diffrn_measurement_device_type 'Bruker AXS D8 Quest CMOS diffractometer'
_diffrn_measurement_method 'omega and phi scans'
_diffrn_radiation_monochromator 'Triumph curved graphite crystal'
_diffrn_radiation_type MoK\a
_diffrn_radiation_wavelength 0.71073
_diffrn_reflns_av_R_equivalents 0.0798
_diffrn_reflns_av_unetI/netI 0.0438
_diffrn_reflns_Laue_measured_fraction_full 0.982
_diffrn_reflns_Laue_measured_fraction_max 0.956
_diffrn_reflns_limit_h_max 21
_diffrn_reflns_limit_h_min -21
_diffrn_reflns_limit_k_max 21
_diffrn_reflns_limit_k_min -21
_diffrn_reflns_limit_l_max 19
_diffrn_reflns_limit_l_min -20
_diffrn_reflns_number 47133
_diffrn_reflns_point_group_measured_fraction_full 0.981
_diffrn_reflns_point_group_measured_fraction_max 0.951
_diffrn_reflns_theta_full 25.242
_diffrn_reflns_theta_max 28.263
_diffrn_reflns_theta_min 3.477
_diffrn_source 'sealed tube X-ray source'
_exptl_absorpt_coefficient_mu 0.492
_exptl_absorpt_correction_T_max 0.2627
_exptl_absorpt_correction_T_min 0.1939
_exptl_absorpt_correction_type multi-scan
_exptl_absorpt_process_details
;
 SADABS 2016/2: Krause, L., Herbst-Irmer, R., Sheldrick G.M. & Stalke D.,
 J. Appl. Cryst. 48 (2015) 3-10
;
_exptl_crystal_colour orange
_exptl_crystal_density_diffrn 1.249
_exptl_crystal_description block
_exptl_crystal_F_000 1824
_exptl_crystal_recrystallization_method 'Re-crystallisation from solvent'
_exptl_crystal_size_max 0.230
_exptl_crystal_size_mid 0.210
_exptl_crystal_size_min 0.160
_refine_diff_density_max 0.585
_refine_diff_density_min -0.461
_refine_diff_density_rms 0.073
_refine_ls_abs_structure_details
;
 Flack x determined using 1784 quotients [(I+)-(I-)]/[(I+)+(I-)]
 (Parsons, Flack and Wagner, Acta Cryst. B69 (2013) 249-259).
;
_refine_ls_abs_structure_Flack -0.050(6)
_refine_ls_extinction_coef 0.0023(9)
_refine_ls_extinction_expression Fc^*^=kFc[1+0.001xFc^2^\l^3^/sin(2\q)]^-1/4^
_refine_ls_extinction_method 'SHELXL-2017/1 (Sheldrick 2017)'
_refine_ls_goodness_of_fit_ref 1.079
_refine_ls_hydrogen_treatment constr
_refine_ls_matrix_type full
_refine_ls_number_parameters 420
_refine_ls_number_reflns 5321
_refine_ls_number_restraints 317
_refine_ls_restrained_S_all 1.065
_refine_ls_R_factor_all 0.0759
_refine_ls_R_factor_gt 0.0583
_refine_ls_shift/su_max 0.000
_refine_ls_shift/su_mean 0.000
_refine_ls_structure_factor_coef Fsqd
_refine_ls_weighting_details 'w=1/[\s^2^(Fo^2^)+(0.0236P)^2^+5.4853P] where P=(Fo^2^+2Fc^2^)/3'
_refine_ls_weighting_scheme calc
_refine_ls_wR_factor_gt 0.1193
_refine_ls_wR_factor_ref 0.1322
_reflns_Friedel_coverage 0.737
_reflns_Friedel_fraction_full 0.978
_reflns_Friedel_fraction_max 0.944
_reflns_number_gt 4539
_reflns_number_total 5321
_reflns_threshold_expression 'I > 2\s(I)'
_cod_data_source_file c9sc00561g2.cif
_cod_data_source_block JK2150_0m
_cod_original_cell_volume 4512.4(5)
_cod_database_code 1550982
_shelx_shelxl_version_number 2017/1
_shelx_space_group_comment
;
The symmetry employed for this shelxl refinement is uniquely defined
by the following loop, which should always be used as a source of
symmetry information in preference to the above space-group names.
They are only intended as comments.
;
_shelx_estimated_absorpt_t_min 0.895
_shelx_estimated_absorpt_t_max 0.925

loop_
_space_group_symop_operation_xyz
'x, y, z'
'-x, -y, z+1/2'
'-y+1/2, x+1/2, z+3/4'
'y+1/2, -x+1/2, z+1/4'
'-x+1/2, y+1/2, -z+3/4'
'x+1/2, -y+1/2, -z+1/4'
'y, x, -z'
'-y, -x, -z+1/2'

loop_
_atom_site_label
_atom_site_type_symbol
_atom_site_fract_x
_atom_site_fract_y
_atom_site_fract_z
_atom_site_U_iso_or_equiv
_atom_site_adp_type
_atom_site_occupancy
_atom_site_site_symmetry_order
_atom_site_calc_flag
_atom_site_refinement_flags_posn
_atom_site_refinement_flags_adp
_atom_site_refinement_flags_occupancy
_atom_site_disorder_assembly
_atom_site_disorder_group
Fe1 Fe 0.22361(4) 0.22361(4) 0.000000 0.0352(2) Uani 1 2 d S T P . .
N1 N 0.31693(19) 0.31693(19) 0.000000 0.0331(9) Uani 1 2 d S T P A .
N2 N 0.2002(2) 0.3054(2) 0.1113(2) 0.0378(8) Uani 1 1 d . . . . .
N3 N 0.1473(2) 0.3156(2) 0.1730(2) 0.0376(8) Uani 1 1 d D . . . .
C1 C 0.3181(2) 0.3742(2) 0.0575(2) 0.0339(8) Uani 1 1 d . . . . .
C2 C 0.3777(3) 0.4348(2) 0.0598(3) 0.0388(9) Uani 1 1 d . . . . .
H2 H 0.378356 0.474263 0.101296 0.047 Uiso 1 1 calc R U . . .
C3 C 0.4357(2) 0.4357(2) 0.000000 0.0383(12) Uani 1 2 d S T P . .
H3 H 0.476625 0.476622 0.000002 0.046 Uiso 1 2 calc R U P . .
C4 C 0.2526(2) 0.3672(2) 0.1168(3) 0.0351(9) Uani 1 1 d . . . . .
C5 C 0.2338(3) 0.4173(2) 0.1821(2) 0.0360(8) Uani 1 1 d . . . . .
H5 H 0.262106 0.464741 0.198827 0.043 Uiso 1 1 calc R U . . .
C6 C 0.1657(3) 0.3833(3) 0.2170(2) 0.0369(8) Uani 1 1 d . . . . .
C7 C 0.1202(3) 0.4121(3) 0.2909(3) 0.0417(10) Uani 1 1 d . . . . .
C8 C 0.1661(4) 0.4846(3) 0.3264(3) 0.0536(12) Uani 1 1 d . . . . .
H8A H 0.167323 0.529086 0.287345 0.080 Uiso 1 1 calc R U . . .
H8AB H 0.221890 0.468177 0.339355 0.080 Uiso 1 1 calc R U . . .
H8AC H 0.138478 0.502943 0.375093 0.080 Uiso 1 1 calc R U . . .
C9 C 0.0343(3) 0.4413(4) 0.2693(3) 0.0593(15) Uani 1 1 d . . . . .
H9A H 0.002549 0.395492 0.248536 0.089 Uiso 1 1 calc R U . . .
H9AB H 0.037904 0.483901 0.228336 0.089 Uiso 1 1 calc R U . . .
H9AC H 0.007693 0.463311 0.317063 0.089 Uiso 1 1 calc R U . . .
C10 C 0.1175(4) 0.3449(3) 0.3551(3) 0.0553(13) Uani 1 1 d . . . . .
H10A H 0.086643 0.298246 0.334650 0.083 Uiso 1 1 calc R U . . .
H10B H 0.090974 0.365924 0.403365 0.083 Uiso 1 1 calc R U . . .
H10C H 0.173049 0.327719 0.368032 0.083 Uiso 1 1 calc R U . . .
C11 C 0.0831(4) 0.2535(4) 0.1845(5) 0.0415(18) Uani 0.852(5) 1 d D U P A 1
H11A H 0.036493 0.278155 0.213069 0.050 Uiso 0.852(5) 1 calc R U P A 1
H11B H 0.104708 0.208679 0.217954 0.050 Uiso 0.852(5) 1 calc R U P A 1
C12 C 0.0541(3) 0.2191(3) 0.1046(3) 0.0392(10) Uani 0.852(5) 1 d D U P A 1
H12A H 0.009844 0.179581 0.115106 0.047 Uiso 0.852(5) 1 calc R U P A 1
H12B H 0.099622 0.188848 0.079702 0.047 Uiso 0.852(5) 1 calc R U P A 1
C13 C 0.0228(3) 0.2825(3) 0.0442(3) 0.0386(11) Uani 0.852(5) 1 d D U P A 1
H13A H 0.053806 0.333636 0.051874 0.046 Uiso 0.852(5) 1 calc R U P A 1
H13B H -0.034966 0.294283 0.056259 0.046 Uiso 0.852(5) 1 calc R U P A 1
B1 B 0.0299(3) 0.2557(4) -0.0492(4) 0.0403(12) Uani 0.852(5) 1 d D U P A 1
N4 N 0.1266(6) 0.2639(6) -0.0727(6) 0.0408(10) Uani 0.852(5) 1 d D U P A 1
H4 H 0.132678 0.233372 -0.124098 0.049 Uiso 0.852(5) 1 calc R U P A 1
C22 C 0.1516(6) 0.3489(5) -0.0915(6) 0.053(2) Uani 0.852(5) 1 d D U P A 1
H22A H 0.113268 0.372626 -0.129891 0.079 Uiso 0.852(5) 1 calc R U P A 1
H22B H 0.206406 0.348691 -0.114633 0.079 Uiso 0.852(5) 1 calc R U P A 1
H22C H 0.151599 0.381380 -0.042311 0.079 Uiso 0.852(5) 1 calc R U P A 1
C14 C 0.0000(4) 0.1622(4) -0.0672(5) 0.0440(14) Uani 0.852(5) 1 d D U P A 1
H14 H 0.034828 0.124374 -0.035245 0.053 Uiso 0.852(5) 1 calc R U P A 1
C15 C -0.0893(3) 0.1540(4) -0.0372(4) 0.0491(13) Uani 0.852(5) 1 d D U P A 1
H15A H -0.108504 0.098052 -0.048656 0.059 Uiso 0.852(5) 1 calc R U P A 1
H15B H -0.089916 0.161317 0.021551 0.059 Uiso 0.852(5) 1 calc R U P A 1
C16 C -0.1495(3) 0.2146(4) -0.0746(4) 0.0519(14) Uani 0.852(5) 1 d D U P A 1
H16A H -0.165257 0.194115 -0.128069 0.062 Uiso 0.852(5) 1 calc R U P A 1
H16B H -0.199262 0.215791 -0.041194 0.062 Uiso 0.852(5) 1 calc R U P A 1
C17 C -0.1181(3) 0.3017(4) -0.0837(4) 0.0503(15) Uani 0.852(5) 1 d D U P A 1
H17A H -0.126073 0.330239 -0.032118 0.060 Uiso 0.852(5) 1 calc R U P A 1
H17B H -0.152290 0.329713 -0.123971 0.060 Uiso 0.852(5) 1 calc R U P A 1
C18 C -0.0278(4) 0.3116(5) -0.1086(4) 0.0488(17) Uani 0.852(5) 1 d D U P A 1
H18 H -0.012107 0.370067 -0.102065 0.059 Uiso 0.852(5) 1 calc R U P A 1
C19 C -0.0153(4) 0.2874(5) -0.1968(4) 0.0581(17) Uani 0.852(5) 1 d D U P A 1
H19A H -0.052392 0.320709 -0.230069 0.070 Uiso 0.852(5) 1 calc R U P A 1
H19B H 0.041067 0.301653 -0.212196 0.070 Uiso 0.852(5) 1 calc R U P A 1
C20 C -0.0295(5) 0.1981(6) -0.2173(5) 0.068(2) Uani 0.852(5) 1 d D U P A 1
H20A H -0.005336 0.186704 -0.270348 0.081 Uiso 0.852(5) 1 calc R U P A 1
H20B H -0.088786 0.188242 -0.221173 0.081 Uiso 0.852(5) 1 calc R U P A 1
C21 C 0.0072(4) 0.1384(4) -0.1554(4) 0.0552(15) Uani 0.852(5) 1 d D U P A 1
H21A H -0.019466 0.084883 -0.162608 0.066 Uiso 0.852(5) 1 calc R U P A 1
H21B H 0.065604 0.131280 -0.168032 0.066 Uiso 0.852(5) 1 calc R U P A 1
C11B C 0.0725(18) 0.2665(18) 0.171(3) 0.040(5) Uani 0.148(5) 1 d D U P A 2
H11C H 0.031202 0.293353 0.136898 0.047 Uiso 0.148(5) 1 calc R U P A 2
H11D H 0.049916 0.261130 0.225669 0.047 Uiso 0.148(5) 1 calc R U P A 2
C12B C 0.0930(16) 0.1828(16) 0.1375(18) 0.041(4) Uani 0.148(5) 1 d D U P A 2
H12C H 0.042197 0.150346 0.137030 0.049 Uiso 0.148(5) 1 calc R U P A 2
H12D H 0.109791 0.190084 0.081073 0.049 Uiso 0.148(5) 1 calc R U P A 2
C13B C 0.1580(15) 0.1322(15) 0.1786(16) 0.042(5) Uani 0.148(5) 1 d D U P A 2
H13C H 0.131203 0.099507 0.220854 0.050 Uiso 0.148(5) 1 calc R U P A 2
H13D H 0.195988 0.170020 0.205696 0.050 Uiso 0.148(5) 1 calc R U P A 2
B1B B 0.2119(16) 0.0704(14) 0.1235(16) 0.046(4) Uani 0.148(5) 1 d D U P A 2
N4B N 0.269(3) 0.129(4) 0.068(3) 0.0408(10) Uani 0.148(5) 1 d D U P A 2
H4B H 0.291799 0.090714 0.026839 0.049 Uiso 0.148(5) 1 calc R U P A 2
C22B C 0.343(3) 0.161(4) 0.109(4) 0.053(2) Uani 0.148(5) 1 d D U P A 2
H22D H 0.370373 0.116650 0.137216 0.079 Uiso 0.148(5) 1 calc R U P A 2
H22E H 0.326743 0.203112 0.147493 0.079 Uiso 0.148(5) 1 calc R U P A 2
H22F H 0.380018 0.184733 0.069415 0.079 Uiso 0.148(5) 1 calc R U P A 2
C14B C 0.161(2) 0.0083(19) 0.066(2) 0.049(6) Uani 0.148(5) 1 d D U P A 2
H14B H 0.128521 0.042023 0.027248 0.059 Uiso 0.148(5) 1 calc R U P A 2
C15B C 0.0998(17) -0.040(2) 0.1187(18) 0.057(6) Uani 0.148(5) 1 d D U P A 2
H15C H 0.060878 -0.001008 0.142884 0.068 Uiso 0.148(5) 1 calc R U P A 2
H15D H 0.068304 -0.077331 0.084094 0.068 Uiso 0.148(5) 1 calc R U P A 2
C16B C 0.140(2) -0.090(2) 0.186(2) 0.063(6) Uani 0.148(5) 1 d D U P A 2
H16C H 0.098010 -0.102969 0.226862 0.076 Uiso 0.148(5) 1 calc R U P A 2
H16D H 0.159254 -0.142224 0.163611 0.076 Uiso 0.148(5) 1 calc R U P A 2
C17B C 0.211(2) -0.050(3) 0.229(2) 0.065(7) Uani 0.148(5) 1 d D U P A 2
H17C H 0.246400 -0.093183 0.250829 0.078 Uiso 0.148(5) 1 calc R U P A 2
H17D H 0.189326 -0.018721 0.274845 0.078 Uiso 0.148(5) 1 calc R U P A 2
C18B C 0.2663(18) 0.0089(18) 0.1800(19) 0.059(6) Uani 0.148(5) 1 d D U P A 2
H18B H 0.300465 0.041766 0.217521 0.071 Uiso 0.148(5) 1 calc R U P A 2
C19B C 0.322(2) -0.042(3) 0.126(2) 0.059(7) Uani 0.148(5) 1 d D U P A 2
H19C H 0.359276 -0.004828 0.097130 0.070 Uiso 0.148(5) 1 calc R U P A 2
H19D H 0.356238 -0.077480 0.160235 0.070 Uiso 0.148(5) 1 calc R U P A 2
C20B C 0.281(2) -0.097(2) 0.063(2) 0.061(7) Uani 0.148(5) 1 d D U P A 2
H20C H 0.256692 -0.144695 0.089889 0.073 Uiso 0.148(5) 1 calc R U P A 2
H20D H 0.322743 -0.116943 0.024821 0.073 Uiso 0.148(5) 1 calc R U P A 2
C21B C 0.2143(17) -0.0491(18) 0.0171(16) 0.050(6) Uani 0.148(5) 1 d D U P A 2
H21C H 0.241198 -0.016867 -0.025401 0.060 Uiso 0.148(5) 1 calc R U P A 2
H21D H 0.178444 -0.089123 -0.009675 0.060 Uiso 0.148(5) 1 calc R U P A 2
C23 C 0.439(2) 0.561(2) 0.250000 0.119(9) Uani 0.072(4) 2 d DS TU P B 1
H23A H 0.432587 0.504432 0.230781 0.143 Uiso 0.0359(19) 1 calc R U P B 1
H23B H 0.495568 0.567413 0.269219 0.143 Uiso 0.0359(19) 1 calc R U P B 1
Cl1 Cl 0.423(3) 0.627(2) 0.1697(10) 0.122(8) Uani 0.072(4) 1 d D U P B 1
C23B C 0.3223(6) 0.6777(6) 0.250000 0.112(5) Uani 0.770(4) 2 d DS TU P C 2
H23C H 0.330905 0.736667 0.258612 0.134 Uiso 0.385(2) 1 calc R U P C 2
H23D H 0.263333 0.669095 0.241388 0.134 Uiso 0.385(2) 1 calc R U P C 2
Cl1B Cl 0.3738(3) 0.6492(2) 0.1631(3) 0.1405(17) Uani 0.770(4) 1 d D U P C 2
C24 C 0.388(4) 0.662(4) 0.220(5) 0.120(7) Uani 0.0791(19) 1 d D U P D -33
H24A H 0.436718 0.696448 0.227759 0.144 Uiso 0.0791(19) 1 calc R U P D -33
H24B H 0.386079 0.645524 0.163261 0.144 Uiso 0.0791(19) 1 calc R U P D -33
Cl2 Cl 0.301(2) 0.719(2) 0.242(4) 0.127(10) Uani 0.0791(19) 1 d D U P D -33
Cl3 Cl 0.3982(19) 0.5745(17) 0.279(2) 0.115(9) Uani 0.0791(19) 1 d D U P D -33

loop_
_atom_site_aniso_label
_atom_site_aniso_U_11
_atom_site_aniso_U_22
_atom_site_aniso_U_33
_atom_site_aniso_U_23
_atom_site_aniso_U_13
_atom_site_aniso_U_12
Fe1 0.0353(3) 0.0353(3) 0.0349(4) -0.0020(2) 0.0020(2) 0.0007(3)
N1 0.0354(14) 0.0354(14) 0.028(2) -0.0028(14) 0.0028(14) 0.0037(17)
N2 0.0427(19) 0.0357(17) 0.035(2) -0.0057(14) 0.0074(14) -0.0031(13)
N3 0.0416(19) 0.0377(18) 0.034(2) -0.0027(14) 0.0112(15) -0.0028(14)
C1 0.039(2) 0.0318(18) 0.031(2) -0.0023(15) 0.0004(16) 0.0029(15)
C2 0.046(2) 0.035(2) 0.036(2) -0.0010(16) -0.0004(18) -0.0028(17)
C3 0.0380(17) 0.0380(17) 0.039(3) 0.0029(19) -0.0029(19) -0.003(2)
C4 0.041(2) 0.0325(19) 0.032(2) -0.0028(16) 0.0015(16) 0.0009(15)
C5 0.045(2) 0.0333(18) 0.030(2) -0.0029(15) 0.0002(17) 0.0006(16)
C6 0.042(2) 0.038(2) 0.030(2) -0.0033(16) 0.0021(17) 0.0040(16)
C7 0.051(3) 0.046(2) 0.028(2) -0.0048(17) 0.0059(18) 0.0070(19)
C8 0.074(3) 0.053(3) 0.034(3) -0.012(2) 0.007(2) -0.001(2)
C9 0.054(3) 0.074(4) 0.050(3) -0.017(3) 0.005(2) 0.019(3)
C10 0.072(3) 0.058(3) 0.035(3) 0.001(2) 0.013(2) 0.000(2)
C11 0.046(3) 0.042(3) 0.036(4) -0.002(2) 0.009(2) -0.005(2)
C12 0.043(2) 0.037(2) 0.037(3) 0.000(2) 0.007(2) -0.002(2)
C13 0.033(2) 0.037(2) 0.045(3) 0.002(2) 0.0061(19) 0.0036(19)
B1 0.035(2) 0.044(3) 0.042(3) 0.006(2) 0.004(2) 0.003(2)
N4 0.035(2) 0.049(3) 0.039(2) 0.008(2) 0.0052(18) 0.0053(16)
C22 0.039(3) 0.055(4) 0.064(6) 0.023(4) 0.008(3) 0.001(3)
C14 0.046(3) 0.047(3) 0.039(3) 0.000(3) -0.001(3) 0.005(3)
C15 0.045(3) 0.052(3) 0.051(3) 0.005(2) -0.005(2) -0.003(2)
C16 0.041(3) 0.056(3) 0.059(4) 0.009(3) 0.000(2) -0.002(2)
C17 0.037(3) 0.057(3) 0.058(4) 0.006(3) -0.001(2) 0.008(2)
C18 0.039(3) 0.053(3) 0.054(4) 0.012(3) 0.006(3) 0.005(2)
C19 0.045(3) 0.086(5) 0.043(3) 0.014(3) 0.000(2) 0.009(3)
C20 0.062(4) 0.095(5) 0.045(4) 0.000(4) 0.001(3) 0.014(4)
C21 0.052(3) 0.065(4) 0.049(4) -0.008(3) -0.003(3) 0.012(3)
C11B 0.040(8) 0.044(8) 0.035(8) 0.004(8) 0.003(7) 0.000(7)
C12B 0.045(7) 0.042(7) 0.035(7) 0.001(7) 0.003(7) -0.002(7)
C13B 0.046(9) 0.046(9) 0.033(9) 0.001(8) 0.004(8) -0.005(8)
B1B 0.047(8) 0.052(8) 0.040(8) 0.005(7) 0.008(7) -0.003(7)
N4B 0.035(2) 0.049(3) 0.039(2) 0.008(2) 0.0052(18) 0.0053(16)
C22B 0.039(3) 0.055(4) 0.064(6) 0.023(4) 0.008(3) 0.001(3)
C14B 0.050(11) 0.054(11) 0.044(11) -0.001(10) 0.007(10) 0.002(10)
C15B 0.062(12) 0.059(12) 0.049(12) -0.008(10) 0.004(10) -0.002(10)
C16B 0.073(13) 0.062(12) 0.056(13) 0.011(11) 0.010(11) -0.003(11)
C17B 0.068(13) 0.067(13) 0.060(13) 0.017(11) 0.006(11) -0.005(12)
C18B 0.061(11) 0.062(11) 0.055(11) 0.009(10) 0.002(10) -0.002(10)
C19B 0.057(13) 0.061(13) 0.057(13) 0.017(11) 0.011(11) -0.001(11)
C20B 0.060(13) 0.067(13) 0.057(13) 0.012(11) 0.011(11) 0.008(11)
C21B 0.046(11) 0.060(12) 0.045(12) 0.007(10) 0.010(10) 0.000(10)
C23 0.092(11) 0.092(11) 0.175(18) -0.041(11) -0.041(11) -0.006(14)
Cl1 0.085(13) 0.087(14) 0.195(18) -0.031(14) -0.038(15) -0.006(13)
C23B 0.081(5) 0.081(5) 0.173(12) -0.049(7) -0.049(7) 0.022(7)
Cl1B 0.102(3) 0.106(2) 0.214(4) -0.067(3) 0.021(3) -0.0268(19)
C24 0.093(10) 0.093(10) 0.176(14) -0.046(10) -0.039(10) -0.004(11)
Cl2 0.120(17) 0.106(17) 0.153(18) -0.063(17) -0.044(17) -0.017(16)
Cl3 0.095(16) 0.095(14) 0.15(2) -0.043(15) -0.042(15) 0.004(13)

loop_
_atom_type_symbol
_atom_type_description
_atom_type_scat_dispersion_real
_atom_type_scat_dispersion_imag
_atom_type_scat_source
C C 0.0033 0.0016 'International Tables Vol C Tables 4.2.6.8 and 6.1.1.4'
H H 0.0000 0.0000 'International Tables Vol C Tables 4.2.6.8 and 6.1.1.4'
B B 0.0013 0.0007 'International Tables Vol C Tables 4.2.6.8 and 6.1.1.4'
N N 0.0061 0.0033 'International Tables Vol C Tables 4.2.6.8 and 6.1.1.4'
Fe Fe 0.3463 0.8444 'International Tables Vol C Tables 4.2.6.8 and 6.1.1.4'
Cl Cl 0.1484 0.1585 'International Tables Vol C Tables 4.2.6.8 and 6.1.1.4'

loop_
_geom_angle_atom_site_label_1
_geom_angle_atom_site_label_2
_geom_angle_atom_site_label_3
_geom_angle
_geom_angle_site_symmetry_1
_geom_angle_site_symmetry_3
N4B Fe1 N4B 148(2) . 7
N4B Fe1 N4 3.2(17) . 7
N4B Fe1 N4 145.6(10) 7 7
N4 Fe1 N4 143.6(4) . 7
N4B Fe1 N1 106.1(11) . .
N4B Fe1 N1 106.1(11) 7 .
N4 Fe1 N1 108.2(2) . .
N4 Fe1 N1 108.2(2) 7 .
N4B Fe1 N2 96.0(18) . 7
N4B Fe1 N2 93(2) 7 7
N4 Fe1 N2 91.6(3) . 7
N4 Fe1 N2 98.9(3) 7 7
N1 Fe1 N2 73.05(9) . 7
N4B Fe1 N2 93(2) . .
N4B Fe1 N2 96.0(18) 7 .
N4 Fe1 N2 98.9(3) . .
N4 Fe1 N2 91.6(3) 7 .
N1 Fe1 N2 73.04(9) . .
N2 Fe1 N2 146.09(17) 7 .
C1 N1 C1 119.4(5) 7 .
C1 N1 Fe1 120.3(2) 7 .
C1 N1 Fe1 120.3(2) . .
C4 N2 N3 105.4(3) . .
C4 N2 Fe1 112.8(3) . .
N3 N2 Fe1 141.6(3) . .
N2 N3 C6 111.6(3) . .
N2 N3 C11B 116.7(18) . .
C6 N3 C11B 130.0(16) . .
N2 N3 C11 117.9(4) . .
C6 N3 C11 130.4(4) . .
N1 C1 C2 121.9(4) . .
N1 C1 C4 114.7(4) . .
C2 C1 C4 123.4(4) . .
C3 C2 C1 118.1(4) . .
C3 C2 H2 120.9 . .
C1 C2 H2 120.9 . .
C2 C3 C2 120.6(5) . 7
C2 C3 H3 119.7 . .
C2 C3 H3 119.7 7 .
N2 C4 C5 111.0(4) . .
N2 C4 C1 119.1(4) . .
C5 C4 C1 129.9(4) . .
C6 C5 C4 105.7(4) . .
C6 C5 H5 127.1 . .
C4 C5 H5 127.1 . .
N3 C6 C5 106.2(3) . .
N3 C6 C7 125.7(4) . .
C5 C6 C7 128.1(4) . .
C6 C7 C8 108.4(4) . .
C6 C7 C9 111.0(4) . .
C8 C7 C9 107.6(4) . .
C6 C7 C10 110.9(4) . .
C8 C7 C10 107.7(4) . .
C9 C7 C10 111.2(4) . .
C7 C8 H8A 109.5 . .
C7 C8 H8AB 109.5 . .
H8A C8 H8AB 109.5 . .
C7 C8 H8AC 109.5 . .
H8A C8 H8AC 109.5 . .
H8AB C8 H8AC 109.5 . .
C7 C9 H9A 109.5 . .
C7 C9 H9AB 109.5 . .
H9A C9 H9AB 109.5 . .
C7 C9 H9AC 109.5 . .
H9A C9 H9AC 109.5 . .
H9AB C9 H9AC 109.5 . .
C7 C10 H10A 109.5 . .
C7 C10 H10B 109.5 . .
H10A C10 H10B 109.5 . .
C7 C10 H10C 109.5 . .
H10A C10 H10C 109.5 . .
H10B C10 H10C 109.5 . .
N3 C11 C12 111.4(5) . .
N3 C11 H11A 109.4 . .
C12 C11 H11A 109.4 . .
N3 C11 H11B 109.4 . .
C12 C11 H11B 109.4 . .
H11A C11 H11B 108.0 . .
C11 C12 C13 115.3(5) . .
C11 C12 H12A 108.4 . .
C13 C12 H12A 108.4 . .
C11 C12 H12B 108.4 . .
C13 C12 H12B 108.4 . .
H12A C12 H12B 107.5 . .
C12 C13 B1 115.0(4) . .
C12 C13 H13A 108.5 . .
B1 C13 H13A 108.5 . .
C12 C13 H13B 108.5 . .
B1 C13 H13B 108.5 . .
H13A C13 H13B 107.5 . .
C13 B1 N4 106.1(5) . .
C13 B1 C14 114.1(5) . .
N4 B1 C14 108.8(6) . .
C13 B1 C18 112.6(5) . .
N4 B1 C18 111.5(5) . .
C14 B1 C18 103.8(5) . .
C22 N4 B1 113.2(8) . .
C22 N4 Fe1 101.9(5) . .
B1 N4 Fe1 124.6(6) . .
C22 N4 H4 105.2 . .
B1 N4 H4 105.2 . .
Fe1 N4 H4 105.2 . .
N4 C22 H22A 109.5 . .
N4 C22 H22B 109.5 . .
H22A C22 H22B 109.5 . .
N4 C22 H22C 109.5 . .
H22A C22 H22C 109.5 . .
H22B C22 H22C 109.5 . .
C21 C14 C15 111.1(6) . .
C21 C14 B1 113.1(6) . .
C15 C14 B1 107.7(6) . .
C21 C14 H14 108.2 . .
C15 C14 H14 108.2 . .
B1 C14 H14 108.2 . .
C16 C15 C14 114.8(5) . .
C16 C15 H15A 108.6 . .
C14 C15 H15A 108.6 . .
C16 C15 H15B 108.6 . .
C14 C15 H15B 108.6 . .
H15A C15 H15B 107.5 . .
C17 C16 C15 115.5(5) . .
C17 C16 H16A 108.4 . .
C15 C16 H16A 108.4 . .
C17 C16 H16B 108.4 . .
C15 C16 H16B 108.4 . .
H16A C16 H16B 107.5 . .
C16 C17 C18 116.6(5) . .
C16 C17 H17A 108.1 . .
C18 C17 H17A 108.1 . .
C16 C17 H17B 108.1 . .
C18 C17 H17B 108.1 . .
H17A C17 H17B 107.3 . .
C19 C18 C17 111.0(6) . .
C19 C18 B1 110.7(5) . .
C17 C18 B1 109.3(5) . .
C19 C18 H18 108.6 . .
C17 C18 H18 108.6 . .
B1 C18 H18 108.6 . .
C20 C19 C18 116.3(6) . .
C20 C19 H19A 108.2 . .
C18 C19 H19A 108.2 . .
C20 C19 H19B 108.2 . .
C18 C19 H19B 108.2 . .
H19A C19 H19B 107.4 . .
C19 C20 C21 113.6(6) . .
C19 C20 H20A 108.8 . .
C21 C20 H20A 108.8 . .
C19 C20 H20B 108.8 . .
C21 C20 H20B 108.8 . .
H20A C20 H20B 107.7 . .
C14 C21 C20 116.9(6) . .
C14 C21 H21A 108.1 . .
C20 C21 H21A 108.1 . .
C14 C21 H21B 108.1 . .
C20 C21 H21B 108.1 . .
H21A C21 H21B 107.3 . .
N3 C11B C12B 109(2) . .
N3 C11B H11C 110.0 . .
C12B C11B H11C 110.0 . .
N3 C11B H11D 110.0 . .
C12B C11B H11D 110.0 . .
H11C C11B H11D 108.3 . .
C13B C12B C11B 119(3) . .
C13B C12B H12C 107.6 . .
C11B C12B H12C 107.6 . .
C13B C12B H12D 107.6 . .
C11B C12B H12D 107.6 . .
H12C C12B H12D 107.0 . .
C12B C13B B1B 118(2) . .
C12B C13B H13C 107.9 . .
B1B C13B H13C 107.9 . .
C12B C13B H13D 107.9 . .
B1B C13B H13D 107.9 . .
H13C C13B H13D 107.2 . .
C13B B1B N4B 106(3) . .
C13B B1B C14B 116(2) . .
N4B B1B C14B 109(2) . .
C13B B1B C18B 110.6(19) . .
N4B B1B C18B 112(2) . .
C14B B1B C18B 103.6(19) . .
C22B N4B B1B 114(3) . .
C22B N4B Fe1 106(4) . .
B1B N4B Fe1 123(3) . .
C22B N4B H4B 103.6 . .
B1B N4B H4B 103.6 . .
Fe1 N4B H4B 103.6 . .
N4B C22B H22D 109.5 . .
N4B C22B H22E 109.5 . .
H22D C22B H22E 109.5 . .
N4B C22B H22F 109.5 . .
H22D C22B H22F 109.5 . .
H22E C22B H22F 109.5 . .
C21B C14B C15B 111(2) . .
C21B C14B B1B 114(2) . .
C15B C14B B1B 108(2) . .
C21B C14B H14B 107.8 . .
C15B C14B H14B 107.8 . .
B1B C14B H14B 107.8 . .
C16B C15B C14B 114(2) . .
C16B C15B H15C 108.7 . .
C14B C15B H15C 108.7 . .
C16B C15B H15D 108.7 . .
C14B C15B H15D 108.7 . .
H15C C15B H15D 107.6 . .
C17B C16B C15B 116(2) . .
C17B C16B H16C 108.3 . .
C15B C16B H16C 108.3 . .
C17B C16B H16D 108.3 . .
C15B C16B H16D 108.3 . .
H16C C16B H16D 107.4 . .
C16B C17B C18B 118(3) . .
C16B C17B H17C 107.7 . .
C18B C17B H17C 107.7 . .
C16B C17B H17D 107.7 . .
C18B C17B H17D 107.7 . .
H17C C17B H17D 107.1 . .
C19B C18B C17B 109(3) . .
C19B C18B B1B 109(2) . .
C17B C18B B1B 111(2) . .
C19B C18B H18B 109.4 . .
C17B C18B H18B 109.4 . .
B1B C18B H18B 109.4 . .
C20B C19B C18B 117(3) . .
C20B C19B H19C 107.9 . .
C18B C19B H19C 107.9 . .
C20B C19B H19D 107.9 . .
C18B C19B H19D 107.9 . .
H19C C19B H19D 107.2 . .
C19B C20B C21B 111(2) . .
C19B C20B H20C 109.5 . .
C21B C20B H20C 109.5 . .
C19B C20B H20D 109.5 . .
C21B C20B H20D 109.5 . .
H20C C20B H20D 108.1 . .
C14B C21B C20B 117(2) . .
C14B C21B H21C 108.0 . .
C20B C21B H21C 108.0 . .
C14B C21B H21D 108.0 . .
C20B C21B H21D 108.0 . .
H21C C21B H21D 107.2 . .
Cl1 C23 Cl1 114.1(18) 8_665 .
Cl1 C23 H23A 108.7 8_665 .
Cl1 C23 H23A 108.7 . .
Cl1 C23 H23B 108.7 8_665 .
Cl1 C23 H23B 108.7 . .
H23A C23 H23B 107.6 . .
Cl1B C23B Cl1B 115.6(8) 8_665 .
Cl1B C23B H23C 108.4 8_665 .
Cl1B C23B H23C 108.4 . .
Cl1B C23B H23D 108.4 8_665 .
Cl1B C23B H23D 108.4 . .
H23C C23B H23D 107.4 . .
Cl2 C24 Cl3 113.9(16) . .
Cl2 C24 H24A 108.8 . .
Cl3 C24 H24A 108.8 . .
Cl2 C24 H24B 108.8 . .
Cl3 C24 H24B 108.8 . .
H24A C24 H24B 107.7 . .
C24 Cl2 H23C 93(3) . 8_665
C24 Cl2 H23D 73(5) . 8_665
H23C Cl2 H23D 146.3 8_665 8_665
C24 Cl3 H23A 96(3) . 8_665
C24 Cl3 H23B 111(3) . 8_665
H23A Cl3 H23B 61.4 8_665 8_665

loop_
_geom_bond_atom_site_label_1
_geom_bond_atom_site_label_2
_geom_bond_distance
_geom_bond_site_symmetry_2
Fe1 N4B 2.06(5) .
Fe1 N4B 2.06(5) 7
Fe1 N4 2.111(9) .
Fe1 N4 2.111(9) 7
Fe1 N1 2.168(5) .
Fe1 N2 2.327(4) 7
Fe1 N2 2.327(3) .
N1 C1 1.345(4) 7
N1 C1 1.345(4) .
N2 C4 1.334(5) .
N2 N3 1.360(5) .
N3 C6 1.367(5) .
N3 C11B 1.47(2) .
N3 C11 1.480(7) .
C1 C2 1.398(6) .
C1 C4 1.468(6) .
C2 C3 1.381(5) .
C2 H2 0.9500 .
C3 H3 0.9500 .
C4 C5 1.401(6) .
C5 C6 1.381(6) .
C5 H5 0.9500 .
C6 C7 1.520(6) .
C7 C8 1.528(7) .
C7 C9 1.533(7) .
C7 C10 1.540(7) .
C8 H8A 0.9800 .
C8 H8AB 0.9800 .
C8 H8AC 0.9800 .
C9 H9A 0.9800 .
C9 H9AB 0.9800 .
C9 H9AC 0.9800 .
C10 H10A 0.9800 .
C10 H10B 0.9800 .
C10 H10C 0.9800 .
C11 C12 1.527(8) .
C11 H11A 0.9900 .
C11 H11B 0.9900 .
C12 C13 1.539(7) .
C12 H12A 0.9900 .
C12 H12B 0.9900 .
C13 B1 1.627(8) .
C13 H13A 0.9900 .
C13 H13B 0.9900 .
B1 N4 1.641(11) .
B1 C14 1.641(9) .
B1 C18 1.653(9) .
N4 C22 1.489(8) .
N4 H4 1.0000 .
C22 H22A 0.9800 .
C22 H22B 0.9800 .
C22 H22C 0.9800 .
C14 C21 1.530(11) .
C14 C15 1.557(9) .
C14 H14 1.0000 .
C15 C16 1.535(8) .
C15 H15A 0.9900 .
C15 H15B 0.9900 .
C16 C17 1.530(9) .
C16 H16A 0.9900 .
C16 H16B 0.9900 .
C17 C18 1.549(9) .
C17 H17A 0.9900 .
C17 H17B 0.9900 .
C18 C19 1.541(9) .
C18 H18 1.0000 .
C19 C20 1.523(12) .
C19 H19A 0.9900 .
C19 H19B 0.9900 .
C20 C21 1.547(10) .
C20 H20A 0.9900 .
C20 H20B 0.9900 .
C21 H21A 0.9900 .
C21 H21B 0.9900 .
C11B C12B 1.52(2) .
C11B H11C 0.9900 .
C11B H11D 0.9900 .
C12B C13B 1.52(2) .
C12B H12C 0.9900 .
C12B H12D 0.9900 .
C13B B1B 1.63(2) .
C13B H13C 0.9900 .
C13B H13D 0.9900 .
B1B N4B 1.64(3) .
B1B C14B 1.64(2) .
B1B C18B 1.65(2) .
N4B C22B 1.49(3) .
N4B H4B 1.0000 .
C22B H22D 0.9800 .
C22B H22E 0.9800 .
C22B H22F 0.9800 .
C14B C21B 1.52(3) .
C14B C15B 1.56(3) .
C14B H14B 1.0000 .
C15B C16B 1.55(2) .
C15B H15C 0.9900 .
C15B H15D 0.9900 .
C16B C17B 1.52(3) .
C16B H16C 0.9900 .
C16B H16D 0.9900 .
C17B C18B 1.55(3) .
C17B H17C 0.9900 .
C17B H17D 0.9900 .
C18B C19B 1.54(2) .
C18B H18B 1.0000 .
C19B C20B 1.53(3) .
C19B H19C 0.9900 .
C19B H19D 0.9900 .
C20B C21B 1.56(3) .
C20B H20C 0.9900 .
C20B H20D 0.9900 .
C21B H21C 0.9900 .
C21B H21D 0.9900 .
C23 Cl1 1.747(16) 8_665
C23 Cl1 1.747(16) .
C23 H23A 0.9900 .
C23 H23B 0.9900 .
C23B Cl1B 1.744(8) 8_665
C23B Cl1B 1.744(8) .
C23B H23C 0.9900 .
C23B H23D 0.9900 .
C24 Cl2 1.746(16) .
C24 Cl3 1.747(16) .
C24 H24A 0.9900 .
C24 H24B 0.9900 .

loop_
_geom_torsion_atom_site_label_1
_geom_torsion_atom_site_label_2
_geom_torsion_atom_site_label_3
_geom_torsion_atom_site_label_4
_geom_torsion
_geom_torsion_site_symmetry_1
_geom_torsion_site_symmetry_4
C4 N2 N3 C6 0.2(5) . .
Fe1 N2 N3 C6 -174.9(3) . .
C4 N2 N3 C11B 167(2) . .
Fe1 N2 N3 C11B -8(2) . .
C4 N2 N3 C11 -177.6(5) . .
Fe1 N2 N3 C11 7.4(7) . .
C1 N1 C1 C2 -0.6(3) 7 .
Fe1 N1 C1 C2 179.4(3) . .
C1 N1 C1 C4 179.8(4) 7 .
Fe1 N1 C1 C4 -0.2(4) . .
N1 C1 C2 C3 1.2(6) . .
C4 C1 C2 C3 -179.2(3) . .
C1 C2 C3 C2 -0.5(3) . 7
N3 N2 C4 C5 0.2(5) . .
Fe1 N2 C4 C5 176.9(3) . .
N3 N2 C4 C1 -179.5(4) . .
Fe1 N2 C4 C1 -2.8(5) . .
N1 C1 C4 N2 2.2(6) . .
C2 C1 C4 N2 -177.5(4) . .
N1 C1 C4 C5 -177.5(4) . .
C2 C1 C4 C5 2.9(7) . .
N2 C4 C5 C6 -0.5(5) . .
C1 C4 C5 C6 179.2(4) . .
N2 N3 C6 C5 -0.5(5) . .
C11B N3 C6 C5 -165(3) . .
C11 N3 C6 C5 176.9(5) . .
N2 N3 C6 C7 -178.9(4) . .
C11B N3 C6 C7 17(3) . .
C11 N3 C6 C7 -1.5(8) . .
C4 C5 C6 N3 0.6(5) . .
C4 C5 C6 C7 178.9(4) . .
N3 C6 C7 C8 174.1(4) . .
C5 C6 C7 C8 -3.9(6) . .
N3 C6 C7 C9 -68.0(6) . .
C5 C6 C7 C9 114.0(5) . .
N3 C6 C7 C10 56.2(6) . .
C5 C6 C7 C10 -121.9(5) . .
N2 N3 C11 C12 -34.2(7) . .
C6 N3 C11 C12 148.5(5) . .
N3 C11 C12 C13 -56.0(6) . .
C11 C12 C13 B1 154.1(5) . .
C12 C13 B1 N4 -74.9(6) . .
C12 C13 B1 C14 44.9(6) . .
C12 C13 B1 C18 162.9(5) . .
C13 B1 N4 C22 -80.8(7) . .
C14 B1 N4 C22 156.0(7) . .
C18 B1 N4 C22 42.1(9) . .
C13 B1 N4 Fe1 43.9(8) . .
C14 B1 N4 Fe1 -79.3(8) . .
C18 B1 N4 Fe1 166.8(6) . .
C13 B1 C14 C21 179.9(5) . .
N4 B1 C14 C21 -61.8(7) . .
C18 B1 C14 C21 57.0(6) . .
C13 B1 C14 C15 56.7(6) . .
N4 B1 C14 C15 174.9(5) . .
C18 B1 C14 C15 -66.3(6) . .
C21 C14 C15 C16 -67.2(7) . .
B1 C14 C15 C16 57.3(7) . .
C14 C15 C16 C17 -41.7(8) . .
C15 C16 C17 C18 38.5(9) . .
C16 C17 C18 C19 71.7(8) . .
C16 C17 C18 B1 -50.7(8) . .
C13 B1 C18 C19 176.7(5) . .
N4 B1 C18 C19 57.6(8) . .
C14 B1 C18 C19 -59.4(7) . .
C13 B1 C18 C17 -60.8(7) . .
N4 B1 C18 C17 -179.9(6) . .
C14 B1 C18 C17 63.1(7) . .
C17 C18 C19 C20 -65.6(8) . .
B1 C18 C19 C20 55.9(8) . .
C18 C19 C20 C21 -42.9(9) . .
C15 C14 C21 C20 71.8(8) . .
B1 C14 C21 C20 -49.6(8) . .
C19 C20 C21 C14 39.3(9) . .
N2 N3 C11B C12B 37(4) . .
C6 N3 C11B C12B -159.2(18) . .
N3 C11B C12B C13B 57(4) . .
C11B C12B C13B B1B -149(3) . .
C12B C13B B1B N4B 69(3) . .
C12B C13B B1B C14B -52(3) . .
C12B C13B B1B C18B -169(2) . .
C13B B1B N4B C22B 80(6) . .
C14B B1B N4B C22B -154(5) . .
C18B B1B N4B C22B -40(6) . .
C13B B1B N4B Fe1 -51(4) . .
C14B B1B N4B Fe1 74(5) . .
C18B B1B N4B Fe1 -172(3) . .
C13B B1B C14B C21B -179(2) . .
N4B B1B C14B C21B 62(4) . .
C18B B1B C14B C21B -57(3) . .
C13B B1B C14B C15B -55(3) . .
N4B B1B C14B C15B -174(3) . .
C18B B1B C14B C15B 67(3) . .
C21B C14B C15B C16B 67(3) . .
B1B C14B C15B C16B -59(3) . .
C14B C15B C16B C17B 39(5) . .
C15B C16B C17B C18B -32(5) . .
C16B C17B C18B C19B -76(4) . .
C16B C17B C18B B1B 44(5) . .
C13B B1B C18B C19B -175(3) . .
N4B B1B C18B C19B -57(4) . .
C14B B1B C18B C19B 60(3) . .
C13B B1B C18B C17B 66(3) . .
N4B B1B C18B C17B -177(3) . .
C14B B1B C18B C17B -59(3) . .
C17B C18B C19B C20B 61(4) . .
B1B C18B C19B C20B -60(4) . .
C18B C19B C20B C21B 47(5) . .
C15B C14B C21B C20B -73(3) . .
B1B C14B C21B C20B 50(4) . .
C19B C20B C21B C14B -40(4) . .
